data_4122957
loop_
_publ_author_name
'Zhang, Yuan-Zhu'
'Ferko, Philip'
'Siretanu, Diana'
'Ababei, Rodica'
'Rath, Nigam P.'
'Shaw, Michael J.'
'Cl\'erac, Rodolphe'
'Mathoni\`ere, Corine'
'Holmes, Stephen M.'

_publ_section_title
;
 Thermochromic and Photoresponsive Cyanometalate Fe/Co Squares: Toward
 Control of the Electron Transfer Temperature.
;
_journal_name_full 'Journal of the American Chemical Society'
_journal_page_first 141119160917008
_journal_paper_doi 10.1021/ja508280n
_journal_year 2014
_chemical_formula_moiety 'C70 H64 B2 Co2 Fe2 N26, 2(C15 H16 B Fe N9), 12(H2 O)'
_chemical_formula_sum 'C100 H120 B4 Co2 Fe4 N44 O12'
_chemical_formula_weight 2514.89
_chemical_name_systematic
; 
 ? 
;
_space_group_crystal_system triclinic
_space_group_IT_number 2
_space_group_name_Hall '-P 1'
_space_group_name_H-M_alt 'P -1'
_symmetry_space_group_name_Hall '-P 1'
_symmetry_space_group_name_H-M 'P -1'
_atom_sites_solution_hydrogens mixed
_atom_sites_solution_primary direct
_atom_sites_solution_secondary difmap
_audit_creation_method SHELXL-2014
_cell_angle_alpha 86.606(3)
_cell_angle_beta 67.817(2)
_cell_angle_gamma 75.689(2)
_cell_formula_units_Z 1
_cell_length_a 13.2136(13)
_cell_length_b 14.7388(15)
_cell_length_c 16.3368(17)
_cell_measurement_reflns_used 7541
_cell_measurement_temperature 100(2)
_cell_measurement_theta_max 25.10
_cell_measurement_theta_min 2.47
_cell_volume 2852.6(5)
_computing_cell_refinement 'Bruker SAINT'
_computing_data_collection 'Bruker APEX2'
_computing_data_reduction 'Bruker SAINT'
_computing_molecular_graphics 'Bruker SHELXTL'
_computing_publication_material 'Bruker SHELXTL'
_computing_structure_refinement 'SHELXL-2014 (Sheldrick, 2014)'
_computing_structure_solution 'SHELXS-97 (Sheldrick, 2008)'
_diffrn_ambient_temperature 100(2)
_diffrn_measured_fraction_theta_full 0.985
_diffrn_measured_fraction_theta_max 0.993
_diffrn_measurement_device_type 'Bruker APEX-II CCD'
_diffrn_measurement_method '\f and \w scans'
_diffrn_radiation_type MoK\a
_diffrn_radiation_wavelength 0.71073
_diffrn_reflns_av_R_equivalents 0.0492
_diffrn_reflns_av_unetI/netI 0.0653
_diffrn_reflns_Laue_measured_fraction_full 0.985
_diffrn_reflns_Laue_measured_fraction_max 0.993
_diffrn_reflns_limit_h_max 15
_diffrn_reflns_limit_h_min -15
_diffrn_reflns_limit_k_max 17
_diffrn_reflns_limit_k_min -17
_diffrn_reflns_limit_l_max 19
_diffrn_reflns_limit_l_min -19
_diffrn_reflns_number 25531
_diffrn_reflns_point_group_measured_fraction_full 0.985
_diffrn_reflns_point_group_measured_fraction_max 0.993
_diffrn_reflns_theta_full 25.242
_diffrn_reflns_theta_max 25.162
_diffrn_reflns_theta_min 1.716
_exptl_absorpt_coefficient_mu 0.858
_exptl_absorpt_correction_T_max 0.9915
_exptl_absorpt_correction_T_min 0.7535
_exptl_absorpt_correction_type multi-scan
_exptl_absorpt_process_details sadabs
_exptl_crystal_colour red
_exptl_crystal_density_diffrn 1.464
_exptl_crystal_density_method 'not measured'
_exptl_crystal_description plate
_exptl_crystal_F_000 1302
_exptl_crystal_size_max 0.350
_exptl_crystal_size_mid 0.150
_exptl_crystal_size_min 0.010
_refine_diff_density_max 1.715
_refine_diff_density_min -0.706
_refine_diff_density_rms 0.090
_refine_ls_extinction_method none
_refine_ls_goodness_of_fit_ref 1.046
_refine_ls_hydrogen_treatment constr
_refine_ls_matrix_type full
_refine_ls_number_parameters 755
_refine_ls_number_reflns 10174
_refine_ls_number_restraints 33
_refine_ls_restrained_S_all 1.045
_refine_ls_R_factor_all 0.0830
_refine_ls_R_factor_gt 0.0535
_refine_ls_shift/su_max 0.001
_refine_ls_shift/su_mean 0.000
_refine_ls_structure_factor_coef Fsqd
_refine_ls_weighting_details 'w=1/[\s^2^(Fo^2^)+(0.0797P)^2^+2.2081P] where P=(Fo^2^+2Fc^2^)/3'
_refine_ls_weighting_scheme calc
_refine_ls_wR_factor_gt 0.1388
_refine_ls_wR_factor_ref 0.1529
_reflns_Friedel_coverage 0.000
_reflns_number_gt 7242
_reflns_number_total 10174
_reflns_threshold_expression 'I > 2\s(I)'
_cod_data_source_file ja508280n_si_002.cif
_cod_data_source_block h53610
_cod_original_cell_volume 2852.7(5)
_cod_database_code 4122957
_shelx_space_group_comment
; 
The symmetry employed for this shelxl refinement is uniquely defined 
by the following loop, which should always be used as a source of 
symmetry information in preference to the above space-group names. 
They are only intended as comments. 
;
_shelx_estimated_absorpt_t_min 0.753
_shelx_estimated_absorpt_t_max 0.991
_shelxl_version_number 2014-3

loop_
_space_group_symop_operation_xyz
'x, y, z'
'-x, -y, -z'

loop_
_atom_site_label
_atom_site_type_symbol
_atom_site_fract_x
_atom_site_fract_y
_atom_site_fract_z
_atom_site_U_iso_or_equiv
_atom_site_adp_type
_atom_site_occupancy
_atom_site_site_symmetry_order
_atom_site_calc_flag
_atom_site_refinement_flags_posn
_atom_site_refinement_flags_adp
_atom_site_refinement_flags_occupancy
_atom_site_disorder_assembly
_atom_site_disorder_group
Fe1 Fe 0.57295(5) 0.21480(4) 0.52207(4) 0.02524(17) Uani 1 1 d . . . . .
Fe2 Fe 0.23445(5) 0.39009(4) 0.09223(4) 0.02121(16) Uani 1 1 d . . . . .
Co1 Co 0.77691(4) -0.10908(4) 0.40349(3) 0.01948(15) Uani 1 1 d . . . . .
B1 B 0.6625(5) 0.3448(4) 0.6079(4) 0.0392(13) Uani 1 1 d . . . . .
H1 H 0.6907 0.3862 0.6361 0.047 Uiso 1 1 calc R U . . .
B2 B 0.2506(4) 0.5471(3) -0.0416(3) 0.0261(11) Uani 1 1 d . . . . .
H2 H 0.2561 0.5977 -0.0854 0.031 Uiso 1 1 calc R U . . .
N1 N 0.6920(3) 0.0140(3) 0.4534(2) 0.0264(8) Uani 1 1 d . . . . .
N2 N 0.3535(3) 0.1515(2) 0.5855(2) 0.0252(8) Uani 1 1 d . . . . .
N3 N 0.5432(3) 0.2545(4) 0.3451(3) 0.0498(12) Uani 1 1 d . . . . .
N4 N 0.1069(4) 0.2350(3) 0.1245(3) 0.0463(11) Uani 1 1 d . . . . .
N5 N 0.1445(3) 0.4105(3) 0.2946(3) 0.0352(9) Uani 1 1 d . . . . .
N6 N 0.4318(3) 0.2343(3) 0.1037(2) 0.0321(9) Uani 1 1 d . . . . .
N9 N 0.6431(3) 0.2585(3) 0.6620(2) 0.0326(9) Uani 1 1 d . . . . .
N10 N 0.5998(3) 0.1950(2) 0.6367(2) 0.0277(8) Uani 1 1 d . . . . .
N11 N 0.5507(3) 0.3972(3) 0.6004(2) 0.0334(9) Uani 1 1 d . . . . .
N12 N 0.4961(3) 0.3500(3) 0.5675(2) 0.0293(9) Uani 1 1 d . . . . .
N13 N 0.2985(3) 0.4499(2) -0.0877(2) 0.0259(8) Uani 1 1 d . . . . .
N14 N 0.2959(3) 0.3711(2) -0.0388(2) 0.0237(8) Uani 1 1 d . . . . .
N15 N 0.1284(3) 0.5534(2) 0.0198(2) 0.0229(8) Uani 1 1 d . . . . .
N16 N 0.1042(3) 0.4908(2) 0.0856(2) 0.0217(7) Uani 1 1 d . . . . .
N17 N 0.3158(3) 0.5541(2) 0.0172(2) 0.0254(8) Uani 1 1 d . . . . .
N18 N 0.3200(3) 0.4886(2) 0.0799(2) 0.0236(8) Uani 1 1 d . . . . .
N19 N 0.7921(3) -0.0739(2) 0.2828(2) 0.0239(8) Uani 1 1 d . . . . .
N20 N 0.8834(3) -0.2255(2) 0.3408(2) 0.0252(8) Uani 1 1 d . . . . .
N21 N 0.9163(3) -0.0784(2) 0.3992(2) 0.0234(8) Uani 1 1 d . . . . .
N22 N 0.7700(3) -0.1488(2) 0.5217(2) 0.0227(8) Uani 1 1 d . . . . .
C1 C 0.6481(3) 0.0900(3) 0.4808(3) 0.0261(10) Uani 1 1 d . . . . .
C2 C 0.4359(4) 0.1771(3) 0.5664(3) 0.0262(10) Uani 1 1 d . . . . .
C3 C 0.5528(3) 0.2400(3) 0.4120(3) 0.0334(11) Uani 1 1 d . . . . .
C4 C 0.1534(4) 0.2943(3) 0.1106(3) 0.0276(10) Uani 1 1 d . . . . .
C5 C 0.1776(3) 0.4040(3) 0.2183(3) 0.0257(9) Uani 1 1 d . . . . .
C6 C 0.3577(3) 0.2933(3) 0.0996(3) 0.0235(9) Uani 1 1 d . . . . .
N7 N 0.7466(3) 0.3127(3) 0.5143(3) 0.0355(9) Uani 1 1 d . . . . .
N8 N 0.7211(3) 0.2556(3) 0.4663(2) 0.0292(9) Uani 1 1 d . . . . .
C7 C 0.8053(4) 0.2482(3) 0.3866(3) 0.0409(13) Uani 1 1 d D . . . .
C8 C 0.8804(4) 0.2994(4) 0.3846(4) 0.0584(18) Uani 1 1 d . . . . .
H8 H 0.9460 0.3051 0.3357 0.070 Uiso 1 1 calc R U . . .
C9 C 0.8427(4) 0.3392(4) 0.4648(4) 0.0550(16) Uani 1 1 d . . . . .
H9 H 0.8767 0.3789 0.4841 0.066 Uiso 1 1 calc R U . . .
C10 C 0.8173(5) 0.1952(5) 0.3127(4) 0.0695(18) Uani 1 1 d D . . . .
H10A H 0.7955 0.1363 0.3324 0.104 Uiso 1 1 calc R U . . .
H10B H 0.8959 0.1816 0.2713 0.104 Uiso 1 1 calc R U . . .
H10C H 0.7687 0.2311 0.2831 0.104 Uiso 1 1 calc R U . . .
C11 C 0.5867(3) 0.1306(3) 0.7001(3) 0.0334(11) Uani 1 1 d D . . . .
C12 C 0.6229(4) 0.1548(4) 0.7645(3) 0.0405(13) Uani 1 1 d . . . . .
H12 H 0.6233 0.1219 0.8162 0.049 Uiso 1 1 calc R U . . .
C13 C 0.6571(4) 0.2343(4) 0.7381(3) 0.0427(13) Uani 1 1 d . . . . .
H13 H 0.6864 0.2676 0.7684 0.051 Uiso 1 1 calc R U . . .
C14 C 0.5401(4) 0.0515(3) 0.6993(3) 0.0430(12) Uani 1 1 d D . . . .
H14A H 0.4582 0.0731 0.7166 0.064 Uiso 1 1 calc R U . . .
H14B H 0.5571 0.0055 0.7410 0.064 Uiso 1 1 calc R U . . .
H14C H 0.5734 0.0224 0.6396 0.064 Uiso 1 1 calc R U . . .
C15 C 0.4013(3) 0.4141(3) 0.5704(3) 0.0322(11) Uani 1 1 d D . . . .
C16 C 0.3987(4) 0.5004(3) 0.6041(3) 0.0369(12) Uani 1 1 d . . . . .
H16 H 0.3413 0.5566 0.6133 0.044 Uiso 1 1 calc R U . . .
C17 C 0.4936(4) 0.4881(3) 0.6210(3) 0.0392(12) Uani 1 1 d . . . . .
H17 H 0.5161 0.5345 0.6433 0.047 Uiso 1 1 calc R U . . .
C18 C 0.3181(4) 0.3919(4) 0.5422(4) 0.0456(13) Uani 1 1 d D . . . .
H18A H 0.3546 0.3666 0.4811 0.068 Uiso 1 1 calc R U . . .
H18B H 0.2594 0.4488 0.5457 0.068 Uiso 1 1 calc R U . . .
H18C H 0.2842 0.3452 0.5808 0.068 Uiso 1 1 calc R U . . .
C19 C 0.3392(3) 0.2970(3) -0.0975(3) 0.0270(10) Uani 1 1 d . . . . .
C20 C 0.3679(3) 0.3299(3) -0.1833(3) 0.0319(11) Uani 1 1 d . . . . .
H20 H 0.3993 0.2933 -0.2369 0.038 Uiso 1 1 calc R U . . .
C21 C 0.3419(3) 0.4254(3) -0.1743(3) 0.0298(10) Uani 1 1 d . . . . .
H21 H 0.3527 0.4675 -0.2215 0.036 Uiso 1 1 calc R U . . .
C22 C 0.3505(4) 0.1974(3) -0.0706(3) 0.0363(11) Uani 1 1 d . . . . .
H22A H 0.4015 0.1827 -0.0384 0.055 Uiso 1 1 calc R U . . .
H22B H 0.3811 0.1559 -0.1235 0.055 Uiso 1 1 calc R U . . .
H22C H 0.2763 0.1884 -0.0324 0.055 Uiso 1 1 calc R U . . .
C23 C -0.0087(3) 0.5144(3) 0.1287(3) 0.0249(9) Uani 1 1 d . . . . .
C24 C -0.0558(3) 0.5912(3) 0.0901(3) 0.0260(10) Uani 1 1 d . . . . .
H24 H -0.1334 0.6221 0.1078 0.031 Uiso 1 1 calc R U . . .
C25 C 0.0324(3) 0.6135(3) 0.0213(3) 0.0262(9) Uani 1 1 d . . . . .
H25 H 0.0267 0.6626 -0.0183 0.031 Uiso 1 1 calc R U . . .
C26 C -0.0707(3) 0.4645(3) 0.2065(3) 0.0315(10) Uani 1 1 d . . . . .
H26A H -0.0587 0.3990 0.1890 0.047 Uiso 1 1 calc R U . . .
H26B H -0.1514 0.4949 0.2277 0.047 Uiso 1 1 calc R U . . .
H26C H -0.0428 0.4668 0.2538 0.047 Uiso 1 1 calc R U . . .
C27 C 0.3833(3) 0.5119(3) 0.1205(3) 0.0262(10) Uani 1 1 d . . . . .
C28 C 0.4189(4) 0.5913(3) 0.0825(3) 0.0330(11) Uani 1 1 d . . . . .
H28 H 0.4647 0.6223 0.0979 0.040 Uiso 1 1 calc R U . . .
C29 C 0.3751(3) 0.6158(3) 0.0185(3) 0.0320(11) Uani 1 1 d . . . . .
H29 H 0.3849 0.6675 -0.0187 0.038 Uiso 1 1 calc R U . . .
C30 C 0.4091(4) 0.4583(3) 0.1933(3) 0.0336(11) Uani 1 1 d . . . . .
H30A H 0.3439 0.4751 0.2490 0.050 Uiso 1 1 calc R U . . .
H30B H 0.4744 0.4736 0.1989 0.050 Uiso 1 1 calc R U . . .
H30C H 0.4260 0.3910 0.1800 0.050 Uiso 1 1 calc R U . . .
C31 C 0.7281(4) 0.0014(3) 0.2602(3) 0.0298(10) Uani 1 1 d . . . . .
H31 H 0.6742 0.0457 0.3051 0.036 Uiso 1 1 calc R U . . .
C32 C 0.7387(4) 0.0159(3) 0.1745(3) 0.0398(12) Uani 1 1 d . . . . .
H32 H 0.6909 0.0687 0.1604 0.048 Uiso 1 1 calc R U . . .
C33 C 0.8188(5) -0.0462(4) 0.1085(3) 0.0471(13) Uani 1 1 d . . . . .
H33 H 0.8282 -0.0362 0.0484 0.056 Uiso 1 1 calc R U . . .
C34 C 0.8851(4) -0.1233(3) 0.1314(3) 0.0419(12) Uani 1 1 d . . . . .
H34 H 0.9410 -0.1671 0.0870 0.050 Uiso 1 1 calc R U . . .
C35 C 0.8696(4) -0.1363(3) 0.2192(3) 0.0277(10) Uani 1 1 d . . . . .
C36 C 0.9312(4) -0.2168(3) 0.2521(3) 0.0275(10) Uani 1 1 d . . . . .
C37 C 1.0292(4) -0.2789(3) 0.2005(3) 0.0339(11) Uani 1 1 d . . . . .
H37 H 1.0636 -0.2698 0.1391 0.041 Uiso 1 1 calc R U . . .
C38 C 1.0767(4) -0.3542(3) 0.2395(4) 0.0446(13) Uani 1 1 d . . . . .
H38 H 1.1446 -0.3974 0.2053 0.053 Uiso 1 1 calc R U . . .
C39 C 1.0241(4) -0.3661(3) 0.3288(4) 0.0453(14) Uani 1 1 d . . . . .
H39 H 1.0537 -0.4191 0.3562 0.054 Uiso 1 1 calc R U . . .
C40 C 0.9282(4) -0.3003(3) 0.3782(3) 0.0330(11) Uani 1 1 d . . . . .
H40 H 0.8931 -0.3081 0.4398 0.040 Uiso 1 1 calc R U . . .
C41 C 0.9881(4) -0.0422(3) 0.3311(3) 0.0296(10) Uani 1 1 d . . . . .
H41 H 0.9653 -0.0168 0.2842 0.036 Uiso 1 1 calc R U . . .
C42 C 1.0934(4) -0.0406(3) 0.3272(3) 0.0333(11) Uani 1 1 d . . . . .
H42 H 1.1430 -0.0154 0.2779 0.040 Uiso 1 1 calc R U . . .
C43 C 1.1261(4) -0.0762(3) 0.3960(3) 0.0340(11) Uani 1 1 d . . . . .
H43 H 1.1988 -0.0762 0.3941 0.041 Uiso 1 1 calc R U . . .
C44 C 1.0526(3) -0.1117(3) 0.4675(3) 0.0296(10) Uani 1 1 d . . . . .
H44 H 1.0738 -0.1365 0.5153 0.036 Uiso 1 1 calc R U . . .
C45 C 0.9463(3) -0.1104(3) 0.4681(3) 0.0234(9) Uani 1 1 d . . . . .
C46 C 0.8593(3) -0.1431(3) 0.5409(3) 0.0227(9) Uani 1 1 d . . . . .
C47 C 0.8631(4) -0.1635(3) 0.6236(3) 0.0271(10) Uani 1 1 d . . . . .
H47 H 0.9264 -0.1592 0.6361 0.033 Uiso 1 1 calc R U . . .
C48 C 0.7726(4) -0.1904(3) 0.6881(3) 0.0296(10) Uani 1 1 d . . . . .
H48 H 0.7729 -0.2039 0.7457 0.035 Uiso 1 1 calc R U . . .
C49 C 0.6830(4) -0.1973(3) 0.6680(3) 0.0316(10) Uani 1 1 d . . . . .
H49 H 0.6212 -0.2168 0.7110 0.038 Uiso 1 1 calc R U . . .
C50 C 0.6836(4) -0.1757(3) 0.5846(3) 0.0281(10) Uani 1 1 d . . . . .
H50 H 0.6210 -0.1800 0.5711 0.034 Uiso 1 1 calc R U . . .
O1 O 0.6209(2) 0.2342(2) 0.1575(2) 0.0355(8) Uani 1 1 d . . . . .
H1A H 0.5958 0.2400 0.2148 0.053 Uiso 1 1 d R U . . .
H1B H 0.5652 0.2343 0.1411 0.053 Uiso 1 1 d R U . . .
O2 O 0.8483(3) 0.1837(3) 0.0349(3) 0.0685(12) Uani 1 1 d . . . . .
O3 O 0.1384(5) 0.9248(4) 0.1015(3) 0.0999(17) Uani 1 1 d . . . . .
O4 O 0.2782(10) 0.0324(7) 0.1099(8) 0.1024(15) Uani 0.5 1 d . U P . .
O5 O 0.1051(10) 0.4302(7) 0.4651(8) 0.1024(15) Uani 0.5 1 d . U P . .
O6 O 0.9918(5) 0.0953(4) 0.1215(4) 0.1024(15) Uani 1 1 d . U . . .
H6A H 0.9616 0.1172 0.0832 0.154 Uiso 1 1 d R U . . .
H6B H 1.0121 0.0345 0.1163 0.154 Uiso 1 1 d R U . . .
O7 O 0.5054(13) 0.0333(7) 0.0699(9) 0.169(5) Uani 0.631(9) 1 d . U P A 1
O71 O 0.604(2) 0.0547(12) 0.9921(16) 0.169(5) Uani 0.369(9) 1 d . U P A 2
H71A H 0.6725 0.0432 0.9538 0.253 Uiso 0.369(9) 1 d R U P A 2
H71B H 0.5685 0.1117 0.9868 0.253 Uiso 0.369(9) 1 d R U P A 2

loop_
_atom_site_aniso_label
_atom_site_aniso_U_11
_atom_site_aniso_U_22
_atom_site_aniso_U_33
_atom_site_aniso_U_23
_atom_site_aniso_U_13
_atom_site_aniso_U_12
Fe1 0.0159(3) 0.0311(4) 0.0219(3) 0.0012(3) -0.0059(2) 0.0044(2)
Fe2 0.0162(3) 0.0206(3) 0.0258(3) 0.0034(2) -0.0089(2) -0.0017(2)
Co1 0.0146(3) 0.0170(3) 0.0236(3) 0.0011(2) -0.0061(2) 0.0000(2)
B1 0.041(3) 0.036(3) 0.044(3) 0.001(3) -0.022(3) -0.006(3)
B2 0.021(2) 0.026(3) 0.030(3) 0.010(2) -0.009(2) -0.006(2)
N1 0.0189(18) 0.028(2) 0.028(2) -0.0001(16) -0.0046(15) -0.0044(16)
N2 0.0196(19) 0.0241(19) 0.0255(19) 0.0025(15) -0.0067(15) 0.0030(15)
N3 0.031(2) 0.094(4) 0.029(2) 0.014(2) -0.0138(19) -0.022(2)
N4 0.041(3) 0.040(3) 0.055(3) 0.001(2) -0.010(2) -0.017(2)
N5 0.036(2) 0.025(2) 0.034(2) 0.0014(17) -0.0103(18) 0.0068(17)
N6 0.034(2) 0.029(2) 0.033(2) 0.0021(17) -0.0174(17) 0.0013(18)
N9 0.028(2) 0.038(2) 0.032(2) -0.0011(17) -0.0159(17) 0.0006(17)
N10 0.0177(18) 0.030(2) 0.0277(19) 0.0028(16) -0.0071(15) 0.0057(15)
N11 0.031(2) 0.029(2) 0.034(2) -0.0013(17) -0.0101(17) 0.0000(17)
N12 0.0200(19) 0.031(2) 0.0276(19) 0.0062(16) -0.0069(16) 0.0066(16)
N13 0.0151(17) 0.030(2) 0.0279(19) 0.0070(16) -0.0059(15) -0.0020(15)
N14 0.0160(17) 0.027(2) 0.0272(19) 0.0037(16) -0.0102(15) -0.0007(14)
N15 0.0198(18) 0.0219(19) 0.0252(18) 0.0038(15) -0.0092(15) -0.0015(14)
N16 0.0154(17) 0.0217(18) 0.0270(18) 0.0042(15) -0.0086(14) -0.0023(14)
N17 0.0194(18) 0.0243(19) 0.032(2) 0.0066(16) -0.0089(15) -0.0072(15)
N18 0.0178(18) 0.0233(19) 0.0270(19) 0.0021(15) -0.0081(15) -0.0006(14)
N19 0.0166(17) 0.0227(19) 0.032(2) 0.0029(15) -0.0092(15) -0.0039(14)
N20 0.0204(18) 0.0171(18) 0.041(2) 0.0017(16) -0.0166(16) -0.0019(14)
N21 0.0169(17) 0.0205(19) 0.0252(18) -0.0058(15) -0.0032(15) 0.0028(14)
N22 0.0173(18) 0.0208(18) 0.0292(19) -0.0006(15) -0.0108(15) 0.0002(14)
C1 0.018(2) 0.037(3) 0.022(2) 0.003(2) -0.0066(17) -0.006(2)
C2 0.027(2) 0.024(2) 0.020(2) 0.0013(17) -0.0102(18) 0.0090(19)
C3 0.017(2) 0.048(3) 0.032(3) 0.004(2) -0.0066(19) -0.007(2)
C4 0.021(2) 0.028(2) 0.030(2) 0.0011(19) -0.0067(18) -0.0033(19)
C5 0.022(2) 0.017(2) 0.033(3) 0.0035(18) -0.0085(19) 0.0014(17)
C6 0.025(2) 0.025(2) 0.020(2) 0.0032(17) -0.0092(18) -0.0060(19)
N7 0.025(2) 0.039(2) 0.041(2) 0.0054(19) -0.0130(18) -0.0049(17)
N8 0.0206(19) 0.032(2) 0.0247(19) 0.0036(16) -0.0060(15) 0.0065(16)
C7 0.034(3) 0.044(3) 0.024(2) 0.007(2) -0.007(2) 0.019(2)
C8 0.021(3) 0.065(4) 0.073(4) 0.046(3) -0.010(3) -0.004(3)
C9 0.032(3) 0.057(4) 0.074(4) 0.039(3) -0.020(3) -0.014(3)
C10 0.056(4) 0.072(5) 0.073(5) 0.001(4) -0.015(3) -0.016(3)
C11 0.017(2) 0.034(3) 0.034(3) 0.005(2) -0.0029(19) 0.0077(19)
C12 0.025(3) 0.056(3) 0.028(3) 0.006(2) -0.011(2) 0.011(2)
C13 0.030(3) 0.063(4) 0.032(3) -0.002(2) -0.015(2) 0.002(2)
C14 0.045(3) 0.039(3) 0.039(3) 0.003(2) -0.015(2) -0.001(2)
C15 0.022(2) 0.042(3) 0.026(2) 0.012(2) -0.0083(19) 0.000(2)
C16 0.039(3) 0.029(3) 0.026(2) 0.003(2) -0.001(2) 0.002(2)
C17 0.044(3) 0.035(3) 0.032(3) 0.002(2) -0.011(2) -0.005(2)
C18 0.036(3) 0.037(3) 0.058(3) 0.006(3) -0.018(3) 0.000(2)
C19 0.017(2) 0.029(2) 0.032(2) -0.0028(19) -0.0116(18) 0.0043(18)
C20 0.021(2) 0.044(3) 0.024(2) -0.007(2) -0.0081(18) 0.007(2)
C21 0.017(2) 0.040(3) 0.027(2) 0.006(2) -0.0067(18) -0.0010(19)
C22 0.040(3) 0.030(3) 0.035(3) -0.008(2) -0.016(2) 0.002(2)
C23 0.018(2) 0.031(2) 0.025(2) -0.0016(18) -0.0088(17) -0.0023(18)
C24 0.015(2) 0.028(2) 0.035(2) -0.0038(19) -0.0124(19) -0.0011(18)
C25 0.022(2) 0.021(2) 0.035(2) 0.0012(18) -0.0141(19) 0.0016(17)
C26 0.020(2) 0.039(3) 0.031(2) 0.005(2) -0.0061(19) -0.005(2)
C27 0.015(2) 0.027(2) 0.035(2) -0.0049(19) -0.0111(18) 0.0004(17)
C28 0.026(2) 0.026(2) 0.049(3) -0.006(2) -0.015(2) -0.0057(19)
C29 0.020(2) 0.023(2) 0.050(3) 0.007(2) -0.010(2) -0.0065(18)
C30 0.031(3) 0.035(3) 0.038(3) -0.005(2) -0.019(2) -0.003(2)
C31 0.026(2) 0.021(2) 0.040(3) 0.005(2) -0.011(2) -0.0038(18)
C32 0.038(3) 0.032(3) 0.046(3) 0.013(2) -0.018(2) -0.004(2)
C33 0.057(3) 0.044(3) 0.039(3) 0.010(2) -0.020(3) -0.008(3)
C34 0.047(3) 0.036(3) 0.035(3) 0.000(2) -0.013(2) 0.000(2)
C35 0.025(2) 0.026(2) 0.029(2) -0.0005(19) -0.0085(19) -0.0037(19)
C36 0.026(2) 0.022(2) 0.036(3) -0.0033(19) -0.014(2) -0.0020(18)
C37 0.030(3) 0.029(3) 0.039(3) -0.013(2) -0.014(2) 0.003(2)
C38 0.039(3) 0.031(3) 0.060(4) -0.022(2) -0.024(3) 0.011(2)
C39 0.059(3) 0.023(3) 0.060(4) -0.011(2) -0.042(3) 0.011(2)
C40 0.036(3) 0.020(2) 0.048(3) -0.001(2) -0.026(2) 0.000(2)
C41 0.026(2) 0.027(2) 0.031(2) -0.0037(19) -0.0029(19) -0.0096(19)
C42 0.024(2) 0.035(3) 0.034(3) -0.008(2) 0.000(2) -0.012(2)
C43 0.019(2) 0.033(3) 0.043(3) -0.015(2) -0.003(2) -0.0040(19)
C44 0.019(2) 0.027(2) 0.040(3) -0.007(2) -0.011(2) 0.0003(18)
C45 0.016(2) 0.018(2) 0.034(2) -0.0051(18) -0.0083(18) 0.0001(16)
C46 0.018(2) 0.015(2) 0.030(2) -0.0027(17) -0.0089(18) 0.0047(16)
C47 0.026(2) 0.019(2) 0.038(3) 0.0017(19) -0.017(2) 0.0002(18)
C48 0.032(3) 0.024(2) 0.032(2) 0.0051(19) -0.016(2) -0.0006(19)
C49 0.027(2) 0.032(3) 0.037(3) 0.009(2) -0.012(2) -0.011(2)
C50 0.022(2) 0.030(2) 0.035(2) 0.005(2) -0.0130(19) -0.0080(19)
O1 0.0268(17) 0.044(2) 0.0310(17) 0.0050(15) -0.0111(14) -0.0018(14)
O2 0.053(2) 0.048(2) 0.080(3) -0.004(2) 0.007(2) -0.019(2)
O3 0.148(5) 0.074(3) 0.086(4) 0.019(3) -0.050(4) -0.034(3)
O4 0.142(4) 0.068(3) 0.128(4) 0.011(3) -0.073(3) -0.045(3)
O5 0.142(4) 0.068(3) 0.128(4) 0.011(3) -0.073(3) -0.045(3)
O6 0.142(4) 0.068(3) 0.128(4) 0.011(3) -0.073(3) -0.045(3)
O7 0.241(15) 0.065(6) 0.198(13) 0.048(6) -0.111(11) 0.001(7)
O71 0.241(15) 0.065(6) 0.198(13) 0.048(6) -0.111(11) 0.001(7)

loop_
_atom_type_symbol
_atom_type_description
_atom_type_scat_dispersion_real
_atom_type_scat_dispersion_imag
_atom_type_scat_source
C C 0.0033 0.0016 'International Tables Vol C Tables 4.2.6.8 and 6.1.1.4'
H H 0.0000 0.0000 'International Tables Vol C Tables 4.2.6.8 and 6.1.1.4'
B B 0.0013 0.0007 'International Tables Vol C Tables 4.2.6.8 and 6.1.1.4'
N N 0.0061 0.0033 'International Tables Vol C Tables 4.2.6.8 and 6.1.1.4'
O O 0.0106 0.0060 'International Tables Vol C Tables 4.2.6.8 and 6.1.1.4'
Fe Fe 0.3463 0.8444 'International Tables Vol C Tables 4.2.6.8 and 6.1.1.4'
Co Co 0.3494 0.9721 'International Tables Vol C Tables 4.2.6.8 and 6.1.1.4'

loop_
_geom_angle_atom_site_label_1
_geom_angle_atom_site_label_2
_geom_angle_atom_site_label_3
_geom_angle
_geom_angle_site_symmetry_1
_geom_angle_site_symmetry_3
C1 Fe1 C2 88.44(18) . .
C1 Fe1 C3 89.22(19) . .
C2 Fe1 C3 88.84(17) . .
C1 Fe1 N10 92.78(16) . .
C2 Fe1 N10 94.46(15) . .
C3 Fe1 N10 176.18(18) . .
C1 Fe1 N12 178.17(16) . .
C2 Fe1 N12 93.06(16) . .
C3 Fe1 N12 91.86(17) . .
N10 Fe1 N12 86.06(14) . .
C1 Fe1 N8 90.80(16) . .
C2 Fe1 N8 176.45(16) . .
C3 Fe1 N8 87.68(16) . .
N10 Fe1 N8 89.04(14) . .
N12 Fe1 N8 87.77(14) . .
C5 Fe2 C6 87.83(17) . .
C5 Fe2 C4 86.06(18) . .
C6 Fe2 C4 86.69(18) . .
C5 Fe2 N14 178.12(15) . .
C6 Fe2 N14 90.55(15) . .
C4 Fe2 N14 92.91(16) . .
C5 Fe2 N18 90.99(16) . .
C6 Fe2 N18 91.65(15) . .
C4 Fe2 N18 176.66(16) . .
N14 Fe2 N18 90.01(14) . .
C5 Fe2 N16 91.75(15) . .
C6 Fe2 N16 179.39(16) . .
C4 Fe2 N16 92.83(16) . .
N14 Fe2 N16 89.87(13) . .
N18 Fe2 N16 88.80(13) . .
N2 Co1 N1 94.22(14) 2_656 .
N2 Co1 N19 88.48(14) 2_656 .
N1 Co1 N19 93.59(14) . .
N2 Co1 N22 93.15(14) 2_656 .
N1 Co1 N22 88.94(14) . .
N19 Co1 N22 176.89(14) . .
N2 Co1 N20 93.67(14) 2_656 .
N1 Co1 N20 170.76(14) . .
N19 Co1 N20 81.81(14) . .
N22 Co1 N20 95.43(14) . .
N2 Co1 N21 173.40(14) 2_656 .
N1 Co1 N21 89.88(14) . .
N19 Co1 N21 96.43(14) . .
N22 Co1 N21 81.75(14) . .
N20 Co1 N21 82.71(13) . .
N9 B1 N7 108.7(4) . .
N9 B1 N11 108.2(4) . .
N7 B1 N11 107.4(4) . .
N9 B1 H1 110.8 . .
N7 B1 H1 110.8 . .
N11 B1 H1 110.8 . .
N15 B2 N13 107.8(3) . .
N15 B2 N17 107.1(3) . .
N13 B2 N17 107.8(3) . .
N15 B2 H2 111.3 . .
N13 B2 H2 111.3 . .
N17 B2 H2 111.3 . .
C1 N1 Co1 175.1(3) . .
C2 N2 Co1 170.6(3) . 2_656
C13 N9 N10 110.4(4) . .
C13 N9 B1 129.5(4) . .
N10 N9 B1 120.0(4) . .
C11 N10 N9 105.7(3) . .
C11 N10 Fe1 136.2(3) . .
N9 N10 Fe1 118.1(3) . .
C17 N11 N12 111.2(4) . .
C17 N11 B1 129.7(4) . .
N12 N11 B1 119.1(4) . .
C15 N12 N11 104.8(4) . .
C15 N12 Fe1 136.8(3) . .
N11 N12 Fe1 118.2(2) . .
C21 N13 N14 109.7(4) . .
C21 N13 B2 130.0(4) . .
N14 N13 B2 120.2(3) . .
C19 N14 N13 106.5(3) . .
C19 N14 Fe2 136.6(3) . .
N13 N14 Fe2 117.0(3) . .
C25 N15 N16 109.9(3) . .
C25 N15 B2 130.2(3) . .
N16 N15 B2 119.9(3) . .
C23 N16 N15 106.3(3) . .
C23 N16 Fe2 136.8(3) . .
N15 N16 Fe2 116.9(2) . .
C29 N17 N18 110.0(3) . .
C29 N17 B2 130.7(4) . .
N18 N17 B2 119.3(3) . .
C27 N18 N17 106.2(3) . .
C27 N18 Fe2 136.5(3) . .
N17 N18 Fe2 117.3(2) . .
C31 N19 C35 119.4(4) . .
C31 N19 Co1 125.9(3) . .
C35 N19 Co1 114.6(3) . .
C40 N20 C36 119.0(4) . .
C40 N20 Co1 126.2(3) . .
C36 N20 Co1 113.2(3) . .
C41 N21 C45 119.1(4) . .
C41 N21 Co1 126.6(3) . .
C45 N21 Co1 113.7(3) . .
C50 N22 C46 118.9(3) . .
C50 N22 Co1 125.9(3) . .
C46 N22 Co1 115.1(3) . .
N1 C1 Fe1 177.4(4) . .
N2 C2 Fe1 173.5(4) . .
N3 C3 Fe1 178.5(4) . .
N4 C4 Fe2 176.7(4) . .
N5 C5 Fe2 178.6(4) . .
N6 C6 Fe2 179.3(4) . .
C9 N7 N8 111.2(5) . .
C9 N7 B1 130.0(5) . .
N8 N7 B1 118.5(4) . .
C7 N8 N7 103.3(4) . .
C7 N8 Fe1 137.3(4) . .
N7 N8 Fe1 119.1(3) . .
N8 C7 C8 111.6(5) . .
N8 C7 C10 125.3(5) . .
C8 C7 C10 123.1(5) . .
C9 C8 C7 106.3(5) . .
C9 C8 H8 126.9 . .
C7 C8 H8 126.9 . .
C8 C9 N7 107.6(6) . .
C8 C9 H9 126.2 . .
N7 C9 H9 126.2 . .
C7 C10 H10A 109.5 . .
C7 C10 H10B 109.5 . .
H10A C10 H10B 109.5 . .
C7 C10 H10C 109.5 . .
H10A C10 H10C 109.5 . .
H10B C10 H10C 109.5 . .
N10 C11 C12 109.1(4) . .
N10 C11 C14 123.4(4) . .
C12 C11 C14 127.5(4) . .
C13 C12 C11 106.1(4) . .
C13 C12 H12 127.0 . .
C11 C12 H12 127.0 . .
N9 C13 C12 108.7(5) . .
N9 C13 H13 125.6 . .
C12 C13 H13 125.6 . .
C11 C14 H14A 109.5 . .
C11 C14 H14B 109.5 . .
H14A C14 H14B 109.5 . .
C11 C14 H14C 109.5 . .
H14A C14 H14C 109.5 . .
H14B C14 H14C 109.5 . .
N12 C15 C16 109.8(4) . .
N12 C15 C18 122.6(4) . .
C16 C15 C18 127.7(4) . .
C17 C16 C15 106.8(4) . .
C17 C16 H16 126.6 . .
C15 C16 H16 126.6 . .
C16 C17 N11 107.4(5) . .
C16 C17 H17 126.3 . .
N11 C17 H17 126.3 . .
C15 C18 H18A 109.5 . .
C15 C18 H18B 109.5 . .
H18A C18 H18B 109.5 . .
C15 C18 H18C 109.5 . .
H18A C18 H18C 109.5 . .
H18B C18 H18C 109.5 . .
N14 C19 C20 109.1(4) . .
N14 C19 C22 123.3(4) . .
C20 C19 C22 127.6(4) . .
C21 C20 C19 106.1(4) . .
C21 C20 H20 127.0 . .
C19 C20 H20 127.0 . .
N13 C21 C20 108.6(4) . .
N13 C21 H21 125.7 . .
C20 C21 H21 125.7 . .
C19 C22 H22A 109.5 . .
C19 C22 H22B 109.5 . .
H22A C22 H22B 109.5 . .
C19 C22 H22C 109.5 . .
H22A C22 H22C 109.5 . .
H22B C22 H22C 109.5 . .
N16 C23 C24 109.7(4) . .
N16 C23 C26 123.9(4) . .
C24 C23 C26 126.4(4) . .
C25 C24 C23 106.1(4) . .
C25 C24 H24 126.9 . .
C23 C24 H24 126.9 . .
N15 C25 C24 108.0(4) . .
N15 C25 H25 126.0 . .
C24 C25 H25 126.0 . .
C23 C26 H26A 109.5 . .
C23 C26 H26B 109.5 . .
H26A C26 H26B 109.5 . .
C23 C26 H26C 109.5 . .
H26A C26 H26C 109.5 . .
H26B C26 H26C 109.5 . .
N18 C27 C28 109.1(4) . .
N18 C27 C30 123.7(4) . .
C28 C27 C30 127.1(4) . .
C29 C28 C27 106.4(4) . .
C29 C28 H28 126.8 . .
C27 C28 H28 126.8 . .
N17 C29 C28 108.3(4) . .
N17 C29 H29 125.8 . .
C28 C29 H29 125.8 . .
C27 C30 H30A 109.5 . .
C27 C30 H30B 109.5 . .
H30A C30 H30B 109.5 . .
C27 C30 H30C 109.5 . .
H30A C30 H30C 109.5 . .
H30B C30 H30C 109.5 . .
N19 C31 C32 121.6(4) . .
N19 C31 H31 119.2 . .
C32 C31 H31 119.2 . .
C31 C32 C33 119.8(4) . .
C31 C32 H32 120.1 . .
C33 C32 H32 120.1 . .
C32 C33 C34 118.8(5) . .
C32 C33 H33 120.6 . .
C34 C33 H33 120.6 . .
C35 C34 C33 119.4(5) . .
C35 C34 H34 120.3 . .
C33 C34 H34 120.3 . .
N19 C35 C34 121.0(4) . .
N19 C35 C36 114.4(4) . .
C34 C35 C36 124.6(4) . .
N20 C36 C37 121.6(4) . .
N20 C36 C35 113.4(4) . .
C37 C36 C35 125.0(4) . .
C36 C37 C38 119.2(5) . .
C36 C37 H37 120.4 . .
C38 C37 H37 120.4 . .
C39 C38 C37 119.1(4) . .
C39 C38 H38 120.5 . .
C37 C38 H38 120.5 . .
C38 C39 C40 119.6(4) . .
C38 C39 H39 120.2 . .
C40 C39 H39 120.2 . .
N20 C40 C39 121.5(5) . .
N20 C40 H40 119.3 . .
C39 C40 H40 119.3 . .
N21 C41 C42 122.1(4) . .
N21 C41 H41 119.0 . .
C42 C41 H41 119.0 . .
C41 C42 C43 119.1(4) . .
C41 C42 H42 120.5 . .
C43 C42 H42 120.5 . .
C44 C43 C42 119.7(4) . .
C44 C43 H43 120.1 . .
C42 C43 H43 120.1 . .
C43 C44 C45 118.6(4) . .
C43 C44 H44 120.7 . .
C45 C44 H44 120.7 . .
N21 C45 C44 121.4(4) . .
N21 C45 C46 114.5(3) . .
C44 C45 C46 124.1(4) . .
N22 C46 C47 121.5(4) . .
N22 C46 C45 113.8(3) . .
C47 C46 C45 124.6(4) . .
C46 C47 C48 118.9(4) . .
C46 C47 H47 120.5 . .
C48 C47 H47 120.5 . .
C49 C48 C47 119.3(4) . .
C49 C48 H48 120.3 . .
C47 C48 H48 120.3 . .
C48 C49 C50 119.3(4) . .
C48 C49 H49 120.4 . .
C50 C49 H49 120.4 . .
N22 C50 C49 122.1(4) . .
N22 C50 H50 119.0 . .
C49 C50 H50 119.0 . .
H1A O1 H1B 109.3 . .
H6A O6 H6B 109.4 . .
H71A O71 H71B 109.5 . .

loop_
_geom_bond_atom_site_label_1
_geom_bond_atom_site_label_2
_geom_bond_distance
_geom_bond_site_symmetry_2
Fe1 C1 1.887(5) .
Fe1 C2 1.890(5) .
Fe1 C3 1.917(5) .
Fe1 N10 2.025(3) .
Fe1 N12 2.039(4) .
Fe1 N8 2.047(4) .
Fe2 C5 1.912(5) .
Fe2 C6 1.918(4) .
Fe2 C4 1.920(5) .
Fe2 N14 1.991(3) .
Fe2 N18 2.008(3) .
Fe2 N16 2.009(3) .
Co1 N2 1.918(4) 2_656
Co1 N1 1.921(4) .
Co1 N19 1.957(3) .
Co1 N22 1.960(3) .
Co1 N20 1.974(3) .
Co1 N21 1.978(3) .
B1 N9 1.524(7) .
B1 N7 1.529(7) .
B1 N11 1.534(6) .
B1 H1 1.0000 .
B2 N15 1.529(6) .
B2 N13 1.530(6) .
B2 N17 1.535(6) .
B2 H2 1.0000 .
N1 C1 1.156(6) .
N2 C2 1.165(6) .
N2 Co1 1.918(4) 2_656
N3 C3 1.148(6) .
N4 C4 1.154(6) .
N5 C5 1.155(5) .
N6 C6 1.158(5) .
N9 C13 1.340(6) .
N9 N10 1.366(5) .
N10 C11 1.355(5) .
N11 C17 1.355(6) .
N11 N12 1.372(5) .
N12 C15 1.356(5) .
N13 C21 1.345(5) .
N13 N14 1.370(5) .
N14 C19 1.358(5) .
N15 C25 1.348(5) .
N15 N16 1.371(4) .
N16 C23 1.350(5) .
N17 C29 1.344(5) .
N17 N18 1.373(4) .
N18 C27 1.358(5) .
N19 C31 1.344(5) .
N19 C35 1.348(5) .
N20 C40 1.345(5) .
N20 C36 1.358(5) .
N21 C41 1.344(5) .
N21 C45 1.352(5) .
N22 C50 1.344(5) .
N22 C46 1.353(5) .
N7 C9 1.360(6) .
N7 N8 1.362(5) .
N8 C7 1.346(5) .
C7 C8 1.379(8) .
C7 C10 1.413(6) .
C8 C9 1.327(9) .
C8 H8 0.9500 .
C9 H9 0.9500 .
C10 H10A 0.9800 .
C10 H10B 0.9800 .
C10 H10C 0.9800 .
C11 C12 1.405(7) .
C11 C14 1.450(6) .
C12 C13 1.348(7) .
C12 H12 0.9500 .
C13 H13 0.9500 .
C14 H14A 0.9800 .
C14 H14B 0.9800 .
C14 H14C 0.9800 .
C15 C16 1.403(7) .
C15 C18 1.451(6) .
C16 C17 1.350(7) .
C16 H16 0.9500 .
C17 H17 0.9500 .
C18 H18A 0.9800 .
C18 H18B 0.9800 .
C18 H18C 0.9800 .
C19 C20 1.396(6) .
C19 C22 1.494(6) .
C20 C21 1.368(6) .
C20 H20 0.9500 .
C21 H21 0.9500 .
C22 H22A 0.9800 .
C22 H22B 0.9800 .
C22 H22C 0.9800 .
C23 C24 1.388(6) .
C23 C26 1.493(6) .
C24 C25 1.374(6) .
C24 H24 0.9500 .
C25 H25 0.9500 .
C26 H26A 0.9800 .
C26 H26B 0.9800 .
C26 H26C 0.9800 .
C27 C28 1.394(6) .
C27 C30 1.488(6) .
C28 C29 1.366(6) .
C28 H28 0.9500 .
C29 H29 0.9500 .
C30 H30A 0.9800 .
C30 H30B 0.9800 .
C30 H30C 0.9800 .
C31 C32 1.362(6) .
C31 H31 0.9500 .
C32 C33 1.378(7) .
C32 H32 0.9500 .
C33 C34 1.379(7) .
C33 H33 0.9500 .
C34 C35 1.379(6) .
C34 H34 0.9500 .
C35 C36 1.461(6) .
C36 C37 1.380(6) .
C37 C38 1.381(7) .
C37 H37 0.9500 .
C38 C39 1.381(7) .
C38 H38 0.9500 .
C39 C40 1.382(7) .
C39 H39 0.9500 .
C40 H40 0.9500 .
C41 C42 1.375(6) .
C41 H41 0.9500 .
C42 C43 1.382(7) .
C42 H42 0.9500 .
C43 C44 1.380(6) .
C43 H43 0.9500 .
C44 C45 1.396(6) .
C44 H44 0.9500 .
C45 C46 1.462(6) .
C46 C47 1.384(6) .
C47 C48 1.389(6) .
C47 H47 0.9500 .
C48 C49 1.371(6) .
C48 H48 0.9500 .
C49 C50 1.378(6) .
C49 H49 0.9500 .
C50 H50 0.9500 .
O1 H1A 0.8688 .
O1 H1B 0.8718 .
O6 H6A 0.8703 .
O6 H6B 0.8700 .
O71 H71A 0.8700 .
O71 H71B 0.8698 .

loop_
_geom_torsion_atom_site_label_1
_geom_torsion_atom_site_label_2
_geom_torsion_atom_site_label_3
_geom_torsion_atom_site_label_4
_geom_torsion
N7 B1 N9 C13 123.0(5)
N11 B1 N9 C13 -120.8(5)
N7 B1 N9 N10 -60.8(5)
N11 B1 N9 N10 55.5(5)
C13 N9 N10 C11 0.4(5)
B1 N9 N10 C11 -176.5(4)
C13 N9 N10 Fe1 -179.0(3)
B1 N9 N10 Fe1 4.1(5)
N9 B1 N11 C17 126.0(5)
N7 B1 N11 C17 -116.9(5)
N9 B1 N11 N12 -54.9(5)
N7 B1 N11 N12 62.2(5)
C17 N11 N12 C15 -1.5(5)
B1 N11 N12 C15 179.3(4)
C17 N11 N12 Fe1 175.0(3)
B1 N11 N12 Fe1 -4.3(5)
N15 B2 N13 C21 120.7(4)
N17 B2 N13 C21 -124.0(4)
N15 B2 N13 N14 -55.8(4)
N17 B2 N13 N14 59.5(4)
C21 N13 N14 C19 0.2(4)
B2 N13 N14 C19 177.3(3)
C21 N13 N14 Fe2 -180.0(3)
B2 N13 N14 Fe2 -2.8(4)
N13 B2 N15 C25 -120.9(4)
N17 B2 N15 C25 123.4(4)
N13 B2 N15 N16 58.8(5)
N17 B2 N15 N16 -56.9(5)
C25 N15 N16 C23 -0.9(4)
B2 N15 N16 C23 179.3(4)
C25 N15 N16 Fe2 177.1(3)
B2 N15 N16 Fe2 -2.7(5)
N15 B2 N17 C29 -121.3(4)
N13 B2 N17 C29 123.0(4)
N15 B2 N17 N18 59.7(5)
N13 B2 N17 N18 -56.0(5)
C29 N17 N18 C27 0.4(4)
B2 N17 N18 C27 179.5(3)
C29 N17 N18 Fe2 178.8(3)
B2 N17 N18 Fe2 -2.1(5)
N9 B1 N7 C9 -129.2(5)
N11 B1 N7 C9 114.1(5)
N9 B1 N7 N8 57.9(5)
N11 B1 N7 N8 -58.9(5)
C9 N7 N8 C7 0.3(5)
B1 N7 N8 C7 174.5(4)
C9 N7 N8 Fe1 -174.8(3)
B1 N7 N8 Fe1 -0.6(5)
N7 N8 C7 C8 -0.3(5)
Fe1 N8 C7 C8 173.3(3)
N7 N8 C7 C10 179.8(5)
Fe1 N8 C7 C10 -6.6(7)
N8 C7 C8 C9 0.3(5)
C10 C7 C8 C9 -179.8(5)
C7 C8 C9 N7 -0.1(5)
N8 N7 C9 C8 -0.1(5)
B1 N7 C9 C8 -173.5(5)
N9 N10 C11 C12 -0.3(4)
Fe1 N10 C11 C12 178.9(3)
N9 N10 C11 C14 178.6(4)
Fe1 N10 C11 C14 -2.2(7)
N10 C11 C12 C13 0.1(5)
C14 C11 C12 C13 -178.7(4)
N10 N9 C13 C12 -0.3(5)
B1 N9 C13 C12 176.2(4)
C11 C12 C13 N9 0.1(5)
N11 N12 C15 C16 0.6(4)
Fe1 N12 C15 C16 -174.8(3)
N11 N12 C15 C18 -179.1(4)
Fe1 N12 C15 C18 5.5(7)
N12 C15 C16 C17 0.5(5)
C18 C15 C16 C17 -179.9(5)
C15 C16 C17 N11 -1.4(5)
N12 N11 C17 C16 1.8(5)
B1 N11 C17 C16 -179.0(4)
N13 N14 C19 C20 -0.5(4)
Fe2 N14 C19 C20 179.7(3)
N13 N14 C19 C22 -179.7(4)
Fe2 N14 C19 C22 0.5(6)
N14 C19 C20 C21 0.6(5)
C22 C19 C20 C21 179.8(4)
N14 N13 C21 C20 0.2(5)
B2 N13 C21 C20 -176.6(4)
C19 C20 C21 N13 -0.5(5)
N15 N16 C23 C24 0.3(5)
Fe2 N16 C23 C24 -177.1(3)
N15 N16 C23 C26 -179.1(4)
Fe2 N16 C23 C26 3.5(7)
N16 C23 C24 C25 0.4(5)
C26 C23 C24 C25 179.8(4)
N16 N15 C25 C24 1.2(5)
B2 N15 C25 C24 -179.0(4)
C23 C24 C25 N15 -1.0(5)
N17 N18 C27 C28 -0.5(4)
Fe2 N18 C27 C28 -178.4(3)
N17 N18 C27 C30 -179.9(4)
Fe2 N18 C27 C30 2.2(6)
N18 C27 C28 C29 0.5(5)
C30 C27 C28 C29 179.8(4)
N18 N17 C29 C28 -0.1(5)
B2 N17 C29 C28 -179.1(4)
C27 C28 C29 N17 -0.2(5)
C35 N19 C31 C32 0.8(6)
Co1 N19 C31 C32 -174.3(3)
N19 C31 C32 C33 -1.9(7)
C31 C32 C33 C34 1.4(8)
C32 C33 C34 C35 0.1(8)
C31 N19 C35 C34 0.8(6)
Co1 N19 C35 C34 176.5(4)
C31 N19 C35 C36 -178.1(4)
Co1 N19 C35 C36 -2.5(5)
C33 C34 C35 N19 -1.3(7)
C33 C34 C35 C36 177.5(5)
C40 N20 C36 C37 -4.9(6)
Co1 N20 C36 C37 161.0(4)
C40 N20 C36 C35 175.7(4)
Co1 N20 C36 C35 -18.3(4)
N19 C35 C36 N20 13.8(6)
C34 C35 C36 N20 -165.1(4)
N19 C35 C36 C37 -165.5(4)
C34 C35 C36 C37 15.6(7)
N20 C36 C37 C38 3.2(7)
C35 C36 C37 C38 -177.5(4)
C36 C37 C38 C39 0.8(7)
C37 C38 C39 C40 -2.9(8)
C36 N20 C40 C39 2.7(7)
Co1 N20 C40 C39 -161.3(4)
C38 C39 C40 N20 1.2(7)
C45 N21 C41 C42 3.2(6)
Co1 N21 C41 C42 -166.7(3)
N21 C41 C42 C43 -0.9(7)
C41 C42 C43 C44 -0.6(7)
C42 C43 C44 C45 -0.1(6)
C41 N21 C45 C44 -3.9(6)
Co1 N21 C45 C44 167.3(3)
C41 N21 C45 C46 176.5(4)
Co1 N21 C45 C46 -12.4(4)
C43 C44 C45 N21 2.4(6)
C43 C44 C45 C46 -178.0(4)
C50 N22 C46 C47 -0.6(6)
Co1 N22 C46 C47 176.2(3)
C50 N22 C46 C45 -178.3(4)
Co1 N22 C46 C45 -1.6(4)
N21 C45 C46 N22 9.3(5)
C44 C45 C46 N22 -170.4(4)
N21 C45 C46 C47 -168.4(4)
C44 C45 C46 C47 12.0(6)
N22 C46 C47 C48 0.0(6)
C45 C46 C47 C48 177.5(4)
C46 C47 C48 C49 0.9(6)
C47 C48 C49 C50 -1.2(7)
C46 N22 C50 C49 0.3(6)
Co1 N22 C50 C49 -176.1(3)
C48 C49 C50 N22 0.6(7)
